data_2219088
loop_
_publ_author_name
'Ivashkevich, Ludmila S.'
'Lyakhov, Alexander S.'
'Serebryanskaya, Tatiyana V.'
'Gaponik, Pavel N.'

_publ_section_title
;<i>catena</i>-Poly[[bis[1-(2-hydroxyethyl)-1<i>H</i>-tetrazole-\k<i>N</i>^4^]copper(II)]-di-\m-chlorido]:
 a powder study
;
_journal_coeditor_code LH2648
_journal_issue 8
_journal_name_full 'Acta Crystallographica Section E'
_journal_page_first m1044
_journal_page_last m1045
_journal_paper_doi 10.1107/S1600536808022137
_journal_volume 64
_journal_year 2008
_chemical_formula_iupac '[Cu Cl2 (C3 H6 N4 O)2]'
_chemical_formula_moiety 'C6 H12 Cl2 Cu N8 O2'
_chemical_formula_sum 'C6 H12 Cl2 Cu N8 O2'
_chemical_formula_weight 362.69
_chemical_name_systematic
;
catena-Poly[[bis[1-(2-hydroxyethyl)-1H-tetrazole-\kN^4^]copper(II)]-
di-\m-chlorido]
;
_space_group_IT_number 14
_symmetry_cell_setting monoclinic
_symmetry_space_group_name_Hall '-P 2ybc'
_symmetry_space_group_name_H-M 'P 1 21/c 1'
_cell_angle_alpha 90.00000
_cell_angle_beta 105.450(8)
_cell_angle_gamma 90.00000
_cell_formula_units_Z 2
_cell_length_a 13.3349(11)
_cell_length_b 6.7406(6)
_cell_length_c 7.3419(5)
_cell_measurement_temperature 295(2)
_cell_volume 636.08(9)
_computing_cell_refinement 'FULLPROF (Rodr\'iguez-Carvajal, 2001)'
_computing_data_collection 'local program'
_computing_data_reduction 'local program'
_computing_molecular_graphics
;
ORTEP-3 for Windows (Farrugia, 1997) and PLATON (Spek, 2003)
;
_computing_publication_material
;
FULLPROF (Rodr\'iguez-Carvajal, 2001) and PLATON (Spek, 2003)
;
_computing_structure_refinement 'FULLPROF (Rodr\'iguez-Carvajal, 2001) and SHELXL97 (Sheldrick, 2008)'
_diffrn_ambient_temperature 295
_diffrn_measurement_device_type 'HZG-4A (Carl Zeiss, Jena)'
_diffrn_measurement_method \q/2\q
_diffrn_radiation_monochromator 'Ni filtered'
_diffrn_radiation_type CuK\a
_diffrn_radiation_wavelength 1.5418
_exptl_absorpt_coefficient_mu 6.443
_exptl_absorpt_correction_type none
_exptl_crystal_density_diffrn 1.894
_exptl_crystal_F_000 366.0
_refine_ls_goodness_of_fit_all 0.78
_refine_ls_hydrogen_treatment constr
_refine_ls_matrix_type fullcycle
_refine_ls_number_constraints 0
_refine_ls_number_parameters 48
_refine_ls_number_reflns 785
_refine_ls_number_restraints 21
_refine_ls_shift/su_max 0.02
_refine_ls_structure_factor_coef Inet
_refine_ls_weighting_scheme sigma
_cod_data_source_file lh2648.cif
_cod_data_source_block I
_cod_depositor_comments
;
The following automatic conversions were performed:
'_symmetry_cell_setting' value 'Monoclinic' changed to 'monoclinic'
according to '/home/saulius/struct/CIF-dictionaries/cif_core.dic'
dictionary named 'cif_core.dic' version 2.4.1 from
2010-06-29.

'_geom_bond_publ_flag' value 'Y' changed to 'y' according to
'/home/saulius/struct/CIF-dictionaries/cif_core.dic' dictionary named
'cif_core.dic' version 2.4.1 from 2010-06-29.

'_geom_angle_publ_flag'
value 'Y' changed to 'y' according to
'/home/saulius/struct/CIF-dictionaries/cif_core.dic' dictionary named
'cif_core.dic' version 2.4.1 from 2010-06-29.

Automatic conversion script
Id: cif_fix_enum 1527 2010-12-29 10:47:43Z saulius 

The following automatic conversions were performed:

'_symmetry_cell_setting' value 'Monoclinic' changed to 'monoclinic'
according to /home/saulius/struct/CIF-dictionaries/cif_core.dic
dictionary named 'cif_core.dic' version 2.4.1 from
2010-06-29.

'_geom_bond_publ_flag' value 'Y' changed to 'y'
according to /home/saulius/struct/CIF-dictionaries/cif_core.dic
dictionary named 'cif_core.dic' version 2.4.1 from
2010-06-29.

'_geom_angle_publ_flag' value 'Y' changed to 'y'
according to /home/saulius/struct/CIF-dictionaries/cif_core.dic
dictionary named 'cif_core.dic' version 2.4.1 from 2010-06-29.

Automatic conversion script
Id: cif_fix_values 1715 2011-07-08 13:25:40Z adriana 
;
_cod_original_sg_symbol_H-M 'P 21/c'
_cod_database_code 2219088

loop_
_symmetry_equiv_pos_as_xyz
x,y,z
-x,y+1/2,-z+1/2
-x,-y,-z
x,-y+1/2,z+1/2

loop_
_atom_site_type_symbol
_atom_site_label
_atom_site_fract_x
_atom_site_fract_y
_atom_site_fract_z
_atom_site_U_iso_or_equiv
_atom_site_adp_type
_atom_site_occupancy
CU Cu 0.00000 0.00000 0.50000 0.0309(10) Uiso 1.00000
CL Cl -0.0624(4) 0.2048(11) 0.2569(10) 0.0309(10) Uiso 1.00000
N N1 0.24708(16) 0.3706(2) 0.583(4) 0.0309(10) Uiso 1.00000
N N2 0.2982(2) 0.19676(13) 0.595(3) 0.0309(10) Uiso 1.00000
N N3 0.2308(2) 0.05581(18) 0.577(3) 0.0309(10) Uiso 1.00000
N N4 0.1358(4) 0.1377(3) 0.553(4) 0.0309(10) Uiso 1.00000
C C5 0.14654(16) 0.3314(4) 0.545(5) 0.0309(10) Uiso 1.00000
H H5 0.09292 0.42403 0.51621 0.0309(10) Uiso 1.00000
C C6 0.3006(6) 0.5643(10) 0.5973(16) 0.0309(10) Uiso 1.00000
H H61A 0.24602 0.66346 0.56434 0.0309(10) Uiso 0.562(12)
H H61B 0.33551 0.56618 0.49731 0.0309(10) Uiso 0.562(12)
C C71 0.3778(18) 0.641(2) 0.768(3) 0.0309(10) Uiso 0.562(12)
H H71A 0.41791 0.74586 0.73283 0.0309(10) Uiso 0.562(12)
H H71B 0.34071 0.69633 0.85467 0.0309(10) Uiso 0.562(12)
O O1 0.4451(15) 0.489(3) 0.862(5) 0.0309(10) Uiso 0.562(12)
H H1 0.42627 0.38207 0.81168 0.0309(10) Uiso 0.562(12)
H H62A 0.31564 0.60902 0.72756 0.0309(10) Uiso 0.438(12)
H H62B 0.25331 0.65967 0.52039 0.0309(10) Uiso 0.438(12)
C C72 0.3987(12) 0.565(7) 0.539(4) 0.0309(10) Uiso 0.438(12)
H H72A 0.38957 0.48960 0.42321 0.0309(10) Uiso 0.438(12)
H H72B 0.41727 0.69967 0.51599 0.0309(10) Uiso 0.438(12)
O O2 0.479(2) 0.480(6) 0.684(5) 0.0309(10) Uiso 0.438(12)
H H2 0.46854 0.35907 0.68929 0.0309(10) Uiso 0.438(12)

loop_
_atom_type_symbol
_atom_type_scat_dispersion_real
_atom_type_scat_dispersion_imag
_atom_type_scat_source
cu -2.01900 0.58900 International_Tables_for_Crystallography_Vol.C(1991)_Tables_6.1.1.4_and_6.1.1.5
cl 0.34800 0.70200 International_Tables_for_Crystallography_Vol.C(1991)_Tables_6.1.1.4_and_6.1.1.5
n 0.02900 0.01800 International_Tables_for_Crystallography_Vol.C(1991)_Tables_6.1.1.4_and_6.1.1.5
c 0.01700 0.00900 International_Tables_for_Crystallography_Vol.C(1991)_Tables_6.1.1.4_and_6.1.1.5
h 0.00000 0.00000 International_Tables_for_Crystallography_Vol.C(1991)_Tables_6.1.1.4_and_6.1.1.5
o 0.04700 0.03200 International_Tables_for_Crystallography_Vol.C(1991)_Tables_6.1.1.4_and_6.1.1.5

loop_
_geom_angle_atom_site_label_1
_geom_angle_atom_site_label_2
_geom_angle_atom_site_label_3
_geom_angle_site_symmetry_1
_geom_angle_site_symmetry_3
_geom_angle
_geom_angle_publ_flag
Cl Cu N4 . . 89.8(7) y
Cl Cu Cl . 2_545 90.8(2) y
Cl Cu Cl . 3_556 180 y
Cl Cu N4 . 3_556 90.2(7) y
Cl Cu Cl . 4_555 89.2(2) y
Cl Cu N4 2_545 . 92.6(5) y
Cl Cu N4 3_556 . 90.2(7) n
N4 Cu N4 . 3_556 180 y
Cl Cu N4 4_555 . 87.4(5) y
Cl Cu Cl 2_545 3_556 89.2(2) n
Cl Cu N4 2_545 3_556 87.4(5) n
Cl Cu Cl 2_545 4_555 180.00 n
Cl Cu N4 3_556 3_556 89.8(7) n
Cl Cu Cl 3_556 4_555 90.8(2) n
Cl Cu N4 4_555 3_556 92.6(5) n
Cu Cl Cu . 2_555 143.5(2) y
C71 O1 H1 . . 109.00 n
C72 O2 H2 . . 109.00 n
N2 N1 C6 . . 122.6(7) n
C5 N1 C6 . . 129.4(6) n
N2 N1 C5 . . 107.9(5) n
N1 N2 N3 . . 107.9(6) n
N2 N3 N4 . . 108.4(3) n
Cu N4 N3 . . 127.6(3) n
N3 N4 C5 . . 107.5(8) n
Cu N4 C5 . . 124.1(9) n
N1 C5 N4 . . 107.8(9) n
N1 C6 C72 . . 115(2) n
N1 C6 C71 . . 125.5(14) n
O1 C71 C6 . . 111.5(15) n
O2 C72 C6 . . 110(2) n
N1 C5 H5 . . 126.00 n
N4 C5 H5 . . 126.00 n
N1 C6 H61B . . 106.00 n
N1 C6 H62A . . 108.00 n
N1 C6 H62B . . 108.00 n
C71 C6 H61A . . 106.00 n
C71 C6 H61B . . 106.00 n
H61A C6 H61B . . 106.00 n
C72 C6 H62A . . 109.00 n
C72 C6 H62B . . 109.00 n
H62A C6 H62B . . 107.00 n
N1 C6 H61A . . 106.00 n
O1 C71 H71A . . 109.00 n
O1 C71 H71B . . 109.00 n
C6 C71 H71B . . 109.00 n
H71A C71 H71B . . 108.00 n
C6 C71 H71A . . 109.00 n
C6 C72 H72A . . 110.00 n
C6 C72 H72B . . 110.00 n
O2 C72 H72A . . 110.00 n
O2 C72 H72B . . 109.00 n
H72A C72 H72B . . 108.00 n

loop_
_geom_bond_atom_site_label_1
_geom_bond_atom_site_label_2
_geom_bond_site_symmetry_2
_geom_bond_distance
_geom_bond_publ_flag
Cu Cl . 2.234(7) y
Cu N4 . 1.979(10) y
Cu Cl 2_545 3.008(7) y
Cu Cl 3_556 2.234(7) n
Cu N4 3_556 1.979(10) n
Cu Cl 4_555 3.008(7) n
O1 C71 . 1.41(3) n
O2 C72 . 1.42(5) n
O1 H1 . 0.8200 n
O2 H2 . 0.8200 n
N1 N2 . 1.346(6) n
N1 C5 . 1.321(15) n
N1 C6 . 1.478(8) n
N2 N3 . 1.291(7) n
N3 N4 . 1.350(11) n
N4 C5 . 1.316(4) n
C6 C71 . 1.49(2) n
C6 C72 . 1.48(2) n
C5 H5 . 0.9300 n
C6 H61B . 0.9700 n
C6 H62A . 0.9700 n
C6 H61A . 0.9700 n
C6 H62B . 0.9700 n
C71 H71A . 0.9700 n
C71 H71B . 0.9700 n
C72 H72A . 0.9700 n
C72 H72B . 0.9700 n
Cu Cu 2_555 4.9835(4) y

loop_
_geom_hbond_atom_site_label_D
_geom_hbond_atom_site_label_H
_geom_hbond_atom_site_label_A
_geom_hbond_site_symmetry_A
_geom_hbond_distance_DH
_geom_hbond_distance_HA
_geom_hbond_distance_DA
_geom_hbond_angle_DHA
_geom_hbond_publ_flag
O1 H1 N2 . 0.8200 2.3500 3.08(3) 149.00 yes
O2 H2 N2 . 0.8200 2.4600 3.02(3) 126.00 yes
C5 H5 Cl 2_555 0.9300 2.7200 3.34(2) 126.00 yes
